data_2005915
loop_
_publ_author_name
'Tahir, M. N.'
'\"Ulk\"u, D.'
'Nazir, H.'
'Atakol, O.'

_publ_section_title Bis{2-[(3-aminopropyl)iminomethyl]-4,6-dinitrophenolato-<i>O</i>,<i>N</i>,<i>N</i>'}nickel(II)
_journal_issue 2
_journal_name_full 'Acta Crystallographica Section C'
_journal_page_first 181
_journal_page_last 183
_journal_paper_doi 10.1107/S0108270196012966
_journal_volume 53
_journal_year 1997
_chemical_formula_iupac '[Ni (C10 H11 N4 O5)2]'
_chemical_formula_moiety 'C20 H22 N8 Ni O10'
_chemical_formula_sum 'C20 H22 N8 Ni O10'
_chemical_formula_weight 593.156
_space_group_IT_number 2
_symmetry_cell_setting triclinic
_symmetry_space_group_name_Hall '-P 1'
_symmetry_space_group_name_H-M 'P -1'
_atom_type_scat_source IntTabIV
_cell_angle_alpha 91.64(2)
_cell_angle_beta 102.62(1)
_cell_angle_gamma 112.09(2)
_cell_formula_units_Z 2
_cell_length_a 9.144(1)
_cell_length_b 11.087(2)
_cell_length_c 13.241(1)
_cell_measurement_reflns_used 25
_cell_measurement_temperature 295
_cell_measurement_theta_max 18.08
_cell_measurement_theta_min 8.45
_cell_volume 1204.6(3)
_computing_data_collection 'CAD4-Express (Enraf-Nonius, 1993)'
_computing_data_reduction 'MolEN (Fair, 1990)'
_computing_molecular_graphics 'MolEN version of ORTEPII (Johnson, 1976)'
_computing_publication_material MolEN
_computing_structure_refinement 'LSFM MolEN'
_computing_structure_solution 'Simpel MolEN'
_diffrn_measurement_device 'Enraf-Nonius CAD-4'
_diffrn_measurement_method '\w/2\q scans'
_diffrn_radiation_type MoK\a
_diffrn_radiation_wavelength 0.71073
_diffrn_reflns_av_R_equivalents 0.015
_diffrn_reflns_limit_h_max 10
_diffrn_reflns_limit_h_min -10
_diffrn_reflns_limit_k_max 13
_diffrn_reflns_limit_k_min -13
_diffrn_reflns_limit_l_max 15
_diffrn_reflns_limit_l_min 0
_diffrn_reflns_number 4229
_diffrn_reflns_theta_max 25.01
_diffrn_reflns_theta_min 2.17
_diffrn_standards_decay_% -0.9
_diffrn_standards_interval_time 120
_diffrn_standards_number 3
_exptl_absorpt_coefficient_mu 0.877
_exptl_absorpt_correction_T_max 0.877
_exptl_absorpt_correction_T_min 0.844
_exptl_absorpt_correction_type 'empirical via \y scans (MolEN; Fair, 1990)'
_exptl_crystal_colour 'dark red'
_exptl_crystal_density_diffrn 1.635
_exptl_crystal_density_meas ?
_exptl_crystal_description prism
_exptl_crystal_size_max 0.25
_exptl_crystal_size_mid 0.20
_exptl_crystal_size_min 0.15
_refine_diff_density_max 0.30
_refine_diff_density_min -0.10
_refine_ls_extinction_method none
_refine_ls_goodness_of_fit_obs 1.22
_refine_ls_number_parameters 352
_refine_ls_number_reflns 2916
_refine_ls_R_factor_obs 0.031
_refine_ls_shift/esd_max 0.0003
_refine_ls_structure_factor_coef F
_refine_ls_weighting_scheme
;
w = 4F^2^/[\s(I)^2^ + (p.F^2^)^2^],
if F^2^ < cutoff \\times [\s(I)^2^ + (p.F^2^)^2^]^1/2^
then the reflection is omitted (p = 0.04, cutoff = 3.0).
;
_refine_ls_wR_factor_obs 0.038
_reflns_number_observed 2980
_reflns_number_total 4027
_reflns_observed_criterion I>3\s(I)
_cod_data_source_file bm1107.cif
_cod_data_source_block ohdinitro
_cod_depositor_comments
;
The following automatic conversions were performed:

'_geom_bond_publ_flag' value 'No' changed to 'no' according to
/home/saulius/struct/CIF-dictionaries/cif_core.dic dictionary named
'cif_core.dic' version 2.4.1 from 2010-06-29 (10
times).

'_geom_angle_publ_flag' value 'No' changed to 'no' according
to /home/saulius/struct/CIF-dictionaries/cif_core.dic dictionary
named 'cif_core.dic' version 2.4.1 from 2010-06-29 (8 times).

Automatic conversion script
Id: cif_fix_values 1715 2011-07-08 13:25:40Z adriana 

The following automatic conversions were performed:

'_exptl_crystal_density_meas' value 'not measured' was changed to '?'
- the value is perceived as not measured.

Automatic conversion script
Id: cif_fix_values 3008 2015-01-20 13:52:24Z robertas 
;
_cod_original_cell_volume 1204.6(4)
_cod_database_code 2005915

loop_
_symmetry_equiv_pos_as_xyz
x,y,z
-x,-y,-z

loop_
_atom_site_aniso_label
_atom_site_aniso_U_11
_atom_site_aniso_U_12
_atom_site_aniso_U_13
_atom_site_aniso_U_22
_atom_site_aniso_U_23
_atom_site_aniso_U_33
_atom_site_aniso_type_symbol
Ni 0.0412(1) 0.0185(1) 0.0162(1) 0.0331(1) 0.0068(1) 0.0373(2) Ni
O1 0.0442(8) 0.0231(6) 0.0209(7) 0.0403(8) 0.0147(8) 0.049(1) O
O2 0.0460(8) 0.0155(6) 0.0199(7) 0.0381(9) -0.0008(8) 0.047(1) O
O3 0.082(1) 0.0323(9) 0.070(1) 0.067(1) 0.031(1) 0.122(2) O
O4 0.075(1) 0.041(1) 0.0277(9) 0.103(2) -0.010(1) 0.058(1) O
O5 0.075(1) 0.0343(7) 0.023(1) 0.0389(8) 0.0088(9) 0.081(1) O
O6 0.078(1) 0.0410(8) 0.042(1) 0.063(1) 0.040(1) 0.085(1) O
O7 0.105(1) 0.035(1) 0.047(1) 0.068(1) 0.034(1) 0.075(1) O
O8 0.101(1) 0.0558(9) 0.081(1) 0.090(1) 0.047(1) 0.127(2) O
O9 0.128(1) 0.0656(9) 0.062(1) 0.084(1) 0.006(1) 0.100(2) O
O10 0.086(1) 0.0445(8) 0.009(1) 0.051(1) 0.006(1) 0.099(2) O
N1 0.0396(9) 0.0173(7) 0.0132(8) 0.0342(9) 0.0009(9) 0.037(1) N
N2 0.052(1) 0.0270(8) 0.017(1) 0.046(1) 0.006(1) 0.053(1) N
N3 0.050(1) 0.0237(7) 0.0177(9) 0.040(1) 0.0127(9) 0.043(1) N
N4 0.047(1) 0.0155(8) 0.017(1) 0.037(1) 0.009(1) 0.052(1) N
N5 0.048(1) 0.0339(8) 0.0222(9) 0.066(1) 0.012(1) 0.052(1) N
N6 0.049(1) 0.0187(8) 0.009(1) 0.036(1) 0.008(1) 0.057(1) N
N7 0.052(1) 0.011(1) 0.016(1) 0.048(1) 0.007(1) 0.051(1) N
N8 0.064(1) 0.0333(8) 0.012(1) 0.052(1) -0.006(1) 0.070(2) N
C1 0.034(1) 0.0161(8) 0.009(1) 0.035(1) 0.004(1) 0.034(1) C
C2 0.027(1) 0.0118(8) 0.003(1) 0.034(1) 0.001(1) 0.036(1) C
C3 0.034(1) 0.0179(9) 0.012(1) 0.044(1) 0.005(1) 0.035(1) C
C4 0.039(1) 0.0195(8) 0.006(1) 0.037(1) -0.001(1) 0.043(1) C
C5 0.038(1) 0.0154(9) 0.006(1) 0.033(1) 0.004(1) 0.042(1) C
C6 0.034(1) 0.0140(9) 0.010(1) 0.038(1) 0.004(1) 0.038(1) C
C7 0.042(1) 0.0177(9) 0.016(1) 0.039(1) 0.006(1) 0.036(1) C
C8 0.065(1) 0.0325(9) 0.027(1) 0.049(1) 0.007(1) 0.046(1) C
C9 0.058(1) 0.034(1) 0.032(1) 0.060(1) 0.011(1) 0.065(2) C
C10 0.059(1) 0.0367(9) 0.019(1) 0.055(1) 0.003(1) 0.063(2) C
C11 0.041(1) 0.0198(9) 0.010(1) 0.040(1) 0.005(1) 0.036(1) C
C12 0.032(1) 0.0146(9) 0.005(1) 0.040(1) 0.001(1) 0.035(1) C
C13 0.038(1) 0.012(1) 0.010(1) 0.041(1) 0.006(1) 0.035(1) C
C14 0.045(1) 0.015(1) 0.004(1) 0.036(1) 0.001(1) 0.046(2) C
C15 0.048(1) 0.0248(9) 0.007(1) 0.041(1) -0.002(1) 0.045(2) C
C16 0.047(1) 0.0233(9) 0.011(1) 0.052(1) 0.001(1) 0.032(1) C
C17 0.052(1) 0.0276(9) 0.018(1) 0.051(1) 0.011(1) 0.036(1) C
C18 0.078(2) 0.032(1) 0.030(1) 0.047(1) 0.021(1) 0.049(1) C
C19 0.061(2) 0.024(1) 0.038(1) 0.065(2) 0.038(1) 0.073(2) C
C20 0.061(2) 0.013(1) 0.016(2) 0.041(1) 0.017(1) 0.067(2) C

loop_
_atom_site_label
_atom_site_fract_x
_atom_site_fract_y
_atom_site_fract_z
_atom_site_B_iso_or_equiv
_atom_site_thermal_displace_type
_atom_site_calc_attached_atom
_atom_site_type_symbol
Ni 0.24895(4) 0.28531(3) 0.24903(3) 2.750(7) Beq . Ni
O1 0.0759(2) 0.3668(2) 0.2242(1) 3.21(4) Beq . O
O2 0.4410(2) 0.4665(2) 0.2930(1) 3.37(4) Beq . O
O3 -0.1623(3) 0.4224(2) 0.2876(2) 6.46(6) Beq . O
O4 -0.0371(3) 0.6244(3) 0.3540(2) 5.95(6) Beq . O
O5 0.0791(3) 0.8882(2) 0.0638(2) 4.78(5) Beq . O
O6 0.2288(3) 0.8470(2) -0.0255(2) 5.26(6) Beq . O
O7 0.5773(3) 0.8149(2) 0.1902(2) 6.13(7) Beq . O
O8 0.6678(3) 0.6668(2) 0.2299(2) 7.17(7) Beq . O
O9 0.2844(3) 0.8525(2) 0.5580(2) 7.21(7) Beq . O
O10 0.3373(3) 0.9602(2) 0.4279(2) 5.97(6) Beq . O
N1 0.2638(2) 0.3182(2) 0.0987(2) 2.81(5) Beq . N
N2 0.4324(3) 0.2131(2) 0.2761(2) 3.74(6) Beq . N
N3 0.2322(3) 0.2971(2) 0.4017(2) 3.25(5) Beq . N
N4 0.0539(3) 0.1054(2) 0.2017(2) 3.53(6) Beq . N
N5 -0.0646(3) 0.5327(2) 0.2894(2) 3.93(6) Beq . N
N6 0.1492(3) 0.8204(2) 0.0399(2) 3.75(6) Beq . N
N7 0.5836(3) 0.7253(2) 0.2402(2) 4.14(6) Beq . N
N8 0.3262(3) 0.8645(2) 0.4761(2) 4.72(7) Beq . N
C1 0.1823(3) 0.5047(2) 0.1011(2) 2.67(6) Beq . C
C2 0.0927(3) 0.4689(2) 0.1807(2) 2.64(6) Beq . C
C3 0.0260(3) 0.5605(3) 0.2080(2) 2.88(6) Beq . C
C4 0.0489(3) 0.6760(3) 0.1664(2) 3.10(6) Beq . C
C5 0.1339(3) 0.7040(2) 0.0901(2) 2.99(6) Beq . C
C6 0.1987(3) 0.6195(2) 0.0570(2) 2.89(6) Beq . C
C7 0.2480(3) 0.4175(2) 0.0589(2) 2.95(6) Beq . C
C8 0.3212(3) 0.2385(3) 0.0385(2) 3.77(7) Beq . C
C9 0.4772(3) 0.2292(3) 0.0987(2) 4.33(7) Beq . C
C10 0.4635(3) 0.1484(3) 0.1886(2) 4.27(7) Beq . C
C11 0.3344(3) 0.5375(2) 0.4204(2) 2.98(6) Beq . C
C12 0.4245(3) 0.5584(3) 0.3413(2) 2.82(6) Beq . C
C13 0.4877(3) 0.6920(3) 0.3178(2) 3.06(6) Beq . C
C14 0.4531(3) 0.7891(3) 0.3591(2) 3.50(7) Beq . C
C15 0.3650(3) 0.7625(3) 0.4339(2) 3.42(6) Beq . C
C16 0.3108(3) 0.6392(3) 0.4667(2) 3.32(6) Beq . C
C17 0.2601(3) 0.4063(3) 0.4523(2) 3.35(6) Beq . C
C18 0.1501(4) 0.1782(3) 0.4469(2) 4.20(7) Beq . C
C19 -0.0078(4) 0.0852(3) 0.3723(3) 4.95(8) Beq . C
C20 0.0108(4) 0.0168(3) 0.2798(3) 4.61(8) Beq . C
H4 0.007 0.736 0.189 4.2 Beq . H
H6 0.255 0.641 0.003 3.8 Beq . H
H7 0.282 0.437 -0.004 3.9 Beq . H
H14 0.489 0.874 0.337 4.6 Beq . H
H16 0.257 0.625 0.522 4.4 Beq . H
H17 0.230 0.403 0.517 4.5 Beq . H
H21 0.418(3) 0.165(3) 0.322(3) 5.1 Beq . H
H22 0.522(3) 0.285(3) 0.302(2) 5.1 Beq . H
H41 0.064(3) 0.069(3) 0.151(2) 4.7 Beq .. H
H42 -0.028(3) 0.130(3) 0.182(2) 4.7 Beq . H
H81 0.339 0.276 -0.023 5.0 Beq . H
H82 0.239 0.152 0.021 5.0 Beq . H
H91 0.553 0.316 0.126 5.7 Beq . H
H92 0.518 0.192 0.051 5.7 Beq . H
H101 0.375 0.066 0.165 5.6 Beq . H
H102 0.562 0.136 0.212 5.6 Beq . H
H181 0.125 0.203 0.508 5.6 Beq . H
H182 0.221 0.134 0.464 5.6 Beq . H
H191 -0.070 0.135 0.347 6.6 Beq . H
H192 -0.065 0.020 0.410 6.6 Beq . H
H201 0.095 -0.014 0.302 6.0 Beq . H
H202 -0.089 -0.056 0.250 6.0 Beq . H

loop_
_geom_angle_atom_site_label_1
_geom_angle_atom_site_label_2
_geom_angle_atom_site_label_3
_geom_angle
_geom_angle_publ_flag
O1 Ni O2 92.99(7) yes
O1 Ni N1 85.74(9) yes
O1 Ni N2 177.03(7) yes
O1 Ni N3 83.80(9) yes
O1 Ni N4 86.04(9) yes
O2 Ni N1 85.66(7) yes
O2 Ni N2 84.04(8) yes
O2 Ni N3 85.62(7) yes
O2 Ni N4 178.56(9) yes
N1 Ni N2 94.00(10) yes
N1 Ni N3 166.00(10) yes
N1 Ni N4 93.20(8) yes
N2 Ni N3 96.00(10) yes
N2 Ni N4 96.93(9) yes
N3 Ni N4 95.33(9) yes
Ni O1 C2 123.2(2) no
Ni O2 C12 120.2(2) no
Ni N1 C7 122.5(2) no
Ni N1 C8 120.0(2) no
C7 N1 C8 116.7(2) no
Ni N2 C10 120.3(2) no
Ni N2 H21 107.8(2) no
Ni N2 H22 103.1(2) no
C10 N2 H21 110.2(3) no
C10 N2 H22 106.5(2) no
H21 N2 H22 108.2(2) no
Ni N3 C17 121.3(2) no
Ni N3 C18 120.5(2) no
C17 N3 C18 116.5(3) no
Ni N4 C20 118.6(2) no
Ni N4 H41 109.9(2) no
Ni N4 H42 101.3(2) no
C20 N4 H41 111.7(3) no
C20 N4 H42 105.5(3) no
H41 N4 H42 108.9(2) no
O3 N5 O4 124.3(3) no
O3 N5 C3 118.6(3) no
O4 N5 C3 117.1(2) no
O5 N6 O6 122.5(3) no
O5 N6 C5 118.4(3) no
O6 N6 C5 119.1(3) no
O7 N7 O8 122.9(3) no
O7 N7 C13 117.6(3) no
O8 N7 C13 119.5(3) no
O9 N8 O10 123.2(3) no
O9 N8 C15 118.4(3) no
O10 N8 C15 118.4(3) no
C2 C1 C6 120.3(3) no
C2 C1 C7 121.8(2) no
C6 C1 C7 117.7(3) no
O1 C2 C1 122.9(3) no
O1 C2 C3 122.2(3) no
C1 C2 C3 114.9(2) no
N5 C3 C2 118.4(2) no
N5 C3 C4 117.6(3) no
C2 C3 C4 123.9(3) no
C3 C4 C5 118.4(3) no
C3 C4 H4 120.9(3) no
C5 C4 H4 120.7(3) no
N6 C5 C4 119.3(3) no
N6 C5 C6 119.2(3) no
C4 C5 C6 121.5(3) no
C1 C6 C5 120.9(3) no
C1 C6 H6 119.6(3) no
C5 C6 H6 119.5(3) no
N1 C7 C1 126.0(3) no
N1 C7 H7 117.0(3) no
C1 C7 H7 117.0(3) no
N1 C8 C9 113.0(2) no
N1 C8 H81 108.9(3) no
N1 C8 H82 108.4(3) no
C9 C8 H81 108.8(3) no
C9 C8 H82 108.4(3) no
H81 C8 H82 109.5(2) no
C8 C9 C10 116.3(2) no
C8 C9 H91 107.5(3) no
C8 C9 H92 107.9(3) no
C10 C9 H91 107.9(3) no
C10 C9 H92 107.7(3) no
H91 C9 H92 109.5(3) no
N2 C10 C9 111.6(3) no
N2 C10 H101 108.4(3) no
N2 C10 H102 109.7(2) no
C9 C10 H101 108.9(2) no
C9 C10 H102 108.8(3) no
H101 C10 H102 109.5(3) no
C12 C11 C16 120.9(2) no
C12 C11 C17 121.4(3) no
C16 C11 C17 117.6(3) no
O2 C12 C11 122.8(2) no
O2 C12 C13 122.4(3) no
C11 C12 C13 114.7(3) no
N7 C13 C12 119.6(3) no
N7 C13 C14 117.0(3) no
C12 C13 C14 123.3(3) no
C13 C14 C15 118.9(3) no
C13 C14 H14 120.6(3) no
C15 C14 H14 120.5(3) no
N8 C15 C14 118.8(3) no
N8 C15 C16 120.0(3) no
C14 C15 C16 121.2(3) no
C11 C16 C15 120.6(3) no
C11 C16 H16 119.7(3) no
C15 C16 H16 119.7(3) no
N3 C17 C11 126.3(3) no
N3 C17 H17 116.8(3) no
C11 C17 H17 116.9(3) no
N3 C18 C19 112.4(2) no
N3 C18 H181 108.7(3) no
N3 C18 H182 108.9(3) no
C19 C18 H181 108.5(3) no
C19 C18 H182 108.8(3) no
H181 C18 H182 109.5(3) no
C18 C19 C20 115.9(3) no
C18 C19 H191 107.6(3) no
C18 C19 H192 108.3(3) no
C20 C19 H191 107.7(3) no
C20 C19 H192 107.8(3) no
H191 C19 H192 109.5(4) no
N4 C20 C19 111.3(3) no
N4 C20 H201 108.5(3) no
N4 C20 H202 109.8(3) no
C19 C20 H201 108.8(3) no
C19 C20 H202 109.0(3) no
H201 C20 H202 109.5(3) no

loop_
_geom_bond_atom_site_label_1
_geom_bond_site_symmetry_1
_geom_bond_atom_site_label_2
_geom_bond_site_symmetry_2
_geom_bond_distance
_geom_bond_publ_flag
Ni . O1 . 2.072(2) yes
Ni . O2 . 2.072(1) yes
Ni . N1 . 2.059(2) yes
Ni . N2 . 2.084(3) yes
Ni . N3 . 2.064(2) yes
Ni . N4 . 2.077(2) yes
O1 . C2 . 1.257(3) no
O2 . C12 . 1.261(4) no
O3 . N5 . 1.209(3) no
O4 . N5 . 1.221(4) no
O5 . N6 . 1.229(4) no
O6 . N6 . 1.224(4) no
O7 . N7 . 1.221(4) no
O8 . N7 . 1.203(4) no
O9 . N8 . 1.220(4) no
O10 . N8 . 1.236(4) no
N1 . C7 . 1.278(4) no
N1 . C8 . 1.477(4) no
N2 . C10 . 1.479(4) no
N2 . H21 . 0.820(2) no
N2 . H22 . 0.891(2) no
N3 . C17 . 1.275(4) no
N3 . C18 . 1.469(4) no
N4 . C20 . 1.461(4) no
N4 . H41 . 0.813(3) no
N4 . H42 . 0.877(3) no
N5 . C3 . 1.470(4) no
N6 . C5 . 1.442(4) no
N7 . C13 . 1.461(4) no
N8 . C15 . 1.439(4) no
C1 . C2 . 1.448(4) no
C1 . C6 . 1.387(4) no
C1 . C7 . 1.469(4) no
C2 . C3 . 1.441(4) no
C3 . C4 . 1.370(4) no
C4 . C5 . 1.378(4) no
C4 . H4 . 0.950(3) no
C5 . C6 . 1.388(4) no
C6 . H6 . 0.950(3) no
C7 . H7 . 0.950(3) no
C8 . C9 . 1.517(4) no
C8 . H81 . 0.950(3) no
C8 . H82 . 0.950(2) no
C9 . C10 . 1.509(4) no
C9 . H91 . 0.950(3) no
C9 . H92 . 0.950(4) no
C10 . H101 . 0.950(2) no
C10 . H102 . 0.950(3) no
C11 . C12 . 1.441(4) no
C11 . C16 . 1.377(4) no
C11 . C17 . 1.474(4) no
C12 . C13 . 1.444(4) no
C13 . C14 . 1.362(5) no
C14 . C15 . 1.379(4) no
C14 . H14 . 0.950(3) no
C15 . C16 . 1.386(4) no
C16 . H16 . 0.950(3) no
C17 . H17 . 0.950(3) no
C18 . C19 . 1.524(3) no
C18 . H181 . 0.950(3) no
C18 . H182 . 0.950(4) no
C19 . C20 . 1.496(5) no
C19 . H191 . 0.950(4) no
C19 . H192 . 0.950(3) no
C20 . H201 . 0.950(4) no
C20 . H202 . 0.950(3) no

loop_
_geom_torsion_atom_site_label_1
_geom_torsion_atom_site_label_2
_geom_torsion_atom_site_label_3
_geom_torsion_atom_site_label_4
_geom_torsion_site_symmetry_2
_geom_torsion
_geom_torsion_publ_flag
O2 Ni O1 C2 . 41.28(0.20) no
N1 Ni O1 C2 . -44.14(0.20) no
N2 Ni O1 C2 . 40.23(1.68) no
N3 Ni O1 C2 . 126.54(0.20) no
N4 Ni O1 C2 . -137.65(0.20) no
O1 Ni O2 C12 . 33.58(0.19) no
N1 Ni O2 C12 . 119.07(0.20) no
N2 Ni O2 C12 . -146.47(0.20) no
N3 Ni O2 C12 . -49.96(0.20) no
N4 Ni O2 C12 . 81.31(3.59) no
O1 Ni N1 C7 . 34.74(0.22) no
O1 Ni N1 C8 . -155.68(0.20) no
O2 Ni N1 C7 . -58.58(0.22) no
O2 Ni N1 C8 . 110.99(0.20) no
N2 Ni N1 C7 . -142.29(0.23) no
N2 Ni N1 C8 . 27.28(0.20) no
N3 Ni N1 C7 . -6.94(0.53) no
N3 Ni N1 C8 . 162.63(0.34) no
N4 Ni N1 C7 . 120.53(0.23) no
N4 Ni N1 C8 . -69.90(0.20) no
O1 Ni N2 C10 . -112.03(1.58) no
O1 Ni N2 H21 . 120.55(1.54) no
O1 Ni N2 H22 . 6.23(1.74) no
O2 Ni N2 C10 . -113.09(0.20) no
O2 Ni N2 H21 . 119.50(0.20) no
O2 Ni N2 H22 . 5.17(0.17) no
N1 Ni N2 C10 . -27.88(0.20) no
N1 Ni N2 H21 . -155.29(0.19) no
N1 Ni N2 H22 . 90.38(0.18) no
N3 Ni N2 C10 . 161.97(0.19) no
N3 Ni N2 H21 . 34.55(0.20) no
N3 Ni N2 H22 . -79.77(0.18) no
N4 Ni N2 C10 . 65.84(0.20) no
N4 Ni N2 H21 . -61.58(0.20) no
N4 Ni N2 H22 . -175.90(0.17) no
O1 Ni N3 C17 . -57.71(0.24) no
O1 Ni N3 C18 . 107.23(0.23) no
O2 Ni N3 C17 . 35.78(0.24) no
O2 Ni N3 C18 . -159.28(0.23) no
N1 Ni N3 C17 . -15.87(0.54) no
N1 Ni N3 C18 . 149.07(0.35) no
N2 Ni N3 C17 . 119.30(0.24) no
N2 Ni N3 C18 . -75.75(0.23) no
N4 Ni N3 C17 . -143.14(0.24) no
N4 Ni N3 C18 . 21.81(0.24) no
O1 Ni N4 C20 . -108.95(0.23) no
O1 Ni N4 H41 . 120.99(0.21) no
O1 Ni N4 H42 . 5.90(0.17) no
O2 Ni N4 C20 . -156.74(3.47) no
O2 Ni N4 H41 . 73.19(3.64) no
O2 Ni N4 H42 . -41.90(3.68) no
N1 Ni N4 C20 . 165.56(0.23) no
N1 Ni N4 H41 . 35.49(0.21) no
N1 Ni N4 H42 . -79.60(0.18) no
N2 Ni N4 C20 . 71.16(0.23) no
N2 Ni N4 H41 . -58.90(0.22) no
N2 Ni N4 H42 . -173.99(0.17) no
N3 Ni N4 C20 . -25.56(0.24) no
N3 Ni N4 H41 . -155.63(0.21) no
N3 Ni N4 H42 . 89.28(0.18) no
Ni O1 C2 C1 . 31.24(0.34) no
Ni O1 C2 C3 . -147.65(0.20) no
Ni O2 C12 C11 . 38.60(0.34) no
Ni O2 C12 C13 . -138.18(0.23) no
Ni N1 C7 C1 . -14.63(0.39) no
Ni N1 C7 H7 . 165.10(0.19) no
C8 N1 C7 C1 . 175.48(0.25) no
C8 N1 C7 H7 . -4.79(0.39) no
Ni N1 C8 C9 . -48.60(0.28) no
Ni N1 C8 H81 . -169.54(0.19) no
Ni N1 C8 H82 . 71.46(0.28) no
C7 N1 C8 C9 . 121.56(0.27) no
C7 N1 C8 H81 . 0.62(0.36) no
C7 N1 C8 H82 . -118.38(0.28) no
Ni N2 C10 C9 . 49.05(0.30) no
Ni N2 C10 H101 . -70.88(0.29) no
Ni N2 C10 H102 . 169.63(0.18) no
H21 N2 C10 C9 .. 175.40(0.26) no
H21 N2 C10 H101 . 55.47(0.36) no
H21 N2 C10 H102 . -64.02(0.34) no
H22 N2 C10 C9 . -67.46(0.31) no
H22 N2 C10 H101 . 172.62(0.25) no
H22 N2 C10 H102 . 53.12(0.31) no
Ni N3 C17 C11 . -11.82(0.42) no
Ni N3 C17 H17 . 168.20(0.21) no
C18 N3 C17 C11 . -177.33(0.28) no
C18 N3 C17 H17 . 2.69(0.43) no
Ni N3 C18 C19 . -42.78(0.34) no
Ni N3 C18 H181 . -162.92(0.21) no
Ni N3 C18 H182 . 77.84(0.29) no
C17 N3 C18 C19 . 122.86(0.30) no
C17 N3 C18 H181 . 2.72(0.41) no
C17 N3 C18 H182 . -116.52(0.30) no
Ni N4 C20 C19 . 51.06(0.35) no
Ni N4 C20 H201 . -68.62(0.30) no
Ni N4 C20 H202 . 171.80(0.22) no
H41 N4 C20 C19 . -179.70(0.28) no
H41 N4 C20 H201 . 60.63(0.36) no
H41 N4 C20 H202 . -58.96(0.41) no
H42 N4 C20 C19 . -61.48(0.33) no
H42 N4 C20 H201 . 178.84(0.25) no
H42 N4 C20 H202 . 59.25(0.35) no
O3 N5 C3 C2 . -44.37(0.37) no
O3 N5 C3 C4 . 138.89(0.28) no
O4 N5 C3 C2 . 136.70(0.27) no
O4 N5 C3 C4 . -40.04(0.37) no
O5 N6 C5 C4 . -3.21(0.39) no
O5 N6 C5 C6 . 173.77(0.26) no
O6 N6 C5 C4 . 177.83(0.26) no
O6 N6 C5 C6 . -5.19(0.39) no
O7 N7 C13 C12 . 149.66(0.27) no
O7 N7 C13 C14 . -25.78(0.39) no
O8 N7 C13 C12 . -32.26(0.40) no
O8 N7 C13 C14 . 152.30(0.29) no
O9 N8 C15 C14 . -162.56(0.29) no
O9 N8 C15 C16 . 18.85(0.44) no
O10 N8 C15 C14 . 17.24(0.43) no
O10 N8 C15 C16 . -161.35(0.29) no
C6 C1 C2 O1 . -179.09(0.25) no
C6 C1 C2 C3 . -0.12(0.38) no
C7 C1 C2 O1 . 5.53(0.41) no
C7 C1 C2 C3 . -175.50(0.24) no
C2 C1 C6 C5 . 1.87(0.40) no
C2 C1 C6 H6 . -178.12(0.25) no
C7 C1 C6 C5 . 177.43(0.25) no
C7 C1 C6 H6 . -2.55(0.41) no
C2 C1 C7 N1 . -14.74(0.43) no
C2 C1 C7 H7 . 165.52(0.25) no
C6 C1 C7 N1 . 169.77(0.27) no
C6 C1 C7 H7 . -9.97(0.40) no
O1 C2 C3 N5 . -0.05(0.47) no
O1 C2 C3 C4 . 176.46(0.26) no
C1 C2 C3 N5 . -179.03(0.23) no
C1 C2 C3 C4 . -2.52(0.39) no
N5 C3 C4 C5 . 179.83(0.25) no
N5 C3 C4 H4 . -0.05(0.44) no
C2 C3 C4 C5 . 3.29(0.42) no
C2 C3 C4 H4 . -176.58(0.26) no
C3 C4 C5 N6 . 175.53(0.25) no
C3 C4 C5 C6 . -1.38(0.42) no
H4 C4 C5 N6 . -4.60(0.43) no
H4 C4 C5 C6 . 178.49(0.27) no
N6 C5 C6 C1 . -178.07(0.25) no
N6 C5 C6 H6 . 1.92(0.42) no
C4 C5 C6 C1 . -1.16(0.43) no
C4 C5 C6 H6 . 178.83(0.27) no
N1 C8 C9 C10 . 70.28(0.31) no
N1 C8 C9 H91 . -50.61(0.34) no
N1 C8 C9 H92 . -168.59(0.24) no
H81 C8 C9 C10 . -168.70(0.25) no
H81 C8 C9 H91 . 70.41(0.34) no
H81 C8 C9 H92 . -47.57(0.35) no
H82 C8 C9 C10 . -49.78(0.35) no
H82 C8 C9 H91 . -170.67(0.27) no
H82 C8 C9 H92 . 71.35(0.34) no
C8 C9 C10 N2 . -69.95(0.33) no
C8 C9 C10 H101 . 49.73(0.38) no
C8 C9 C10 H102 . 168.95(0.25) no
H91 C9 C10 N2 . 50.73(0.37) no
H91 C9 C10 H101 . 170.40(0.29) no
H91 C9 C10 H102 . -70.37(0.35) no
H92 C9 C10 N2 . 168.82(0.26) no
H92 C9 C10 H101 . -71.51(0.37) no
H92 C9 C10 H102 . 47.72(0.36) no
C16 C11 C12 O2 . -175.94(0.27) no
C16 C11 C12 C13 . 1.07(0.39) no
C17 C11 C12 O2 . 2.17(0.42) no
C17 C11 C12 C13 . 179.17(0.25) no
C12 C11 C16 C15 . 3.86(0.43) no
C12 C11 C16 H16 . -175.94(0.27) no
C17 C11 C16 C15 . -174.31(0.27) no
C17 C11 C16 H16 . 5.89(0.44) no
C12 C11 C17 N3 . -17.43(0.46) no
C12 C11 C17 H17 . 162.56(0.27) no
C16 C11 C17 N3 . 160.73(0.30) no
C16 C11 C17 H17 . -19.28(0.42) no
O2 C12 C13 N7 . -4.09(0.41) no
O2 C12 C13 C14 . 171.05(0.28) no
C11 C12 C13 N7 . 178.89(0.25) no
C11 C12 C13 C14 . -5.98(0.41) no
N7 C13 C14 C15 . -179.01(0.26) no
N7 C13 C14 H14 . 1.20(0.45) no
C12 C13 C14 C15 . 5.74(0.45) no
C12 C13 C14 H14 . -174.06(0.28) no
C13 C14 C15 N8 . -178.97(0.28) no
C13 C14 C15 C16 . -0.40(0.45) no
H14 C14 C15 N8 . 0.83(0.47) no
H14 C14 C15 C16 . 179.40(0.29) no
N8 C15 C16 C11 . 174.19(0.27) no
N8 C15 C16 H16 . -6.01(0.46) no
C14 C15 C16 C11 . -4.37(0.45) no
C14 C15 C16 H16 . 175.44(0.29) no
N3 C18 C19 C20 . 70.43(0.35) no
N3 C18 C19 H191 . -50.21(0.38) no
N3 C18 C19 H192 . -168.45(0.28) no
H181 C18 C19 C20 . -169.30(0.27) no
H181 C18 C19 H191 . 70.06(0.35) no
H181 C18 C19 H192 . -48.18(0.39) no
H182 C18 C19 C20 . -50.29(0.37) no
H182 C18 C19 H191 . -170.93(0.29) no
H182 C18 C19 H192 . 70.83(0.38) no
C18 C19 C20 N4 . -75.34(0.36) no
C18 C19 C20 H201 . 44.13(0.38) no
C18 C19 C20 H202 . 163.43(0.28) no
H191 C19 C20 N4 . 45.23(0.40) no
H191 C19 C20 H201 . 164.70(0.29) no
H191 C19 C20 H202 . -75.99(0.37) no
H192 C19 C20 N4 . 163.27(0.29) no
H192 C19 C20 H201 . -77.26(0.38) no
H192 C19 C20 H202 . 42.04(0.41) no
